data_2105069
loop_
_publ_author_name
'Ma\/luszy\'nska, Hanna'
'Czarnecki, Piotr'
'Czarnecka, Anna'
'Pajak, Zdzis\/law'

_publ_section_title
;
 Structures and phase transitions in a new ferroelectric -- pyridinium
 chlorochromate -- studied by X-ray diffraction, DSC and dielectric
 methods
;
_journal_coeditor_code EB5013
_journal_issue 2
_journal_name_full 'Acta Crystallographica Section B'
_journal_page_first 128
_journal_page_last 136
_journal_paper_doi 10.1107/S0108768112005782
_journal_volume 68
_journal_year 2012
_chemical_formula_moiety '[C5H5 NH]+ [Cl Cr O3]- '
_chemical_formula_sum 'C5 H6 Cl Cr N O3'
_chemical_formula_weight 215.56
_chemical_name_systematic
;
 pyridinium chlorochromate
;
_space_group_IT_number 166
_symmetry_cell_setting trigonal
_symmetry_space_group_name_Hall '-R 3 2"'
_symmetry_space_group_name_H-M 'R -3 m :H'
_atom_sites_solution_hydrogens geom
_atom_sites_solution_primary direct
_atom_sites_solution_secondary difmap
_audit_creation_method SHELXL-97
_cell_angle_alpha 90.00
_cell_angle_beta 90.00
_cell_angle_gamma 120.00
_cell_formula_units_Z 3
_cell_length_a 9.021(2)
_cell_length_b 9.021(2)
_cell_length_c 9.369(4)
_cell_measurement_reflns_used 175
_cell_measurement_temperature 355.0(2)
_cell_measurement_theta_max 32.7751
_cell_measurement_theta_min 3.3750
_cell_volume 660.3(3)
_computing_cell_refinement 'CrysAlis CCD (Oxford Diffraction,2009)'
_computing_data_collection 'CrysAlis CCD (Oxford Diffraction,2009)'
_computing_data_reduction 'CrysAlis RED (Oxford Diffraction,2009)'
_computing_structure_refinement 'SHELXL-97 (Sheldrick, 2008)'
_computing_structure_solution 'SHELXS-97 (Sheldrick, 2008)'
_diffrn_ambient_temperature 355.0(2)
_diffrn_detector_area_resol_mean 10.3200
_diffrn_measured_fraction_theta_full 1.00
_diffrn_measured_fraction_theta_max 0.932
_diffrn_measurement_device_type 'Xcalibur, Atlas, Gemini ultra'
_diffrn_measurement_method 'omega scan'
_diffrn_radiation_monochromator graphite
_diffrn_radiation_source 'Enhance (Mo) X-ray Source'
_diffrn_radiation_type MoK\a
_diffrn_radiation_wavelength 0.71073
_diffrn_reflns_av_R_equivalents 0.0545
_diffrn_reflns_av_sigmaI/netI 0.0510
_diffrn_reflns_limit_h_max 13
_diffrn_reflns_limit_h_min -13
_diffrn_reflns_limit_k_max 13
_diffrn_reflns_limit_k_min -13
_diffrn_reflns_limit_l_max 8
_diffrn_reflns_limit_l_min -13
_diffrn_reflns_number 1606
_diffrn_reflns_theta_full 30.00
_diffrn_reflns_theta_max 32.83
_diffrn_reflns_theta_min 3.40
_exptl_absorpt_coefficient_mu 1.561
_exptl_absorpt_correction_type none
_exptl_crystal_colour orange
_exptl_crystal_density_diffrn 1.626
_exptl_crystal_density_method 'not measured'
_exptl_crystal_description prism
_exptl_crystal_F_000 324
_exptl_crystal_size_max 0.5
_exptl_crystal_size_mid 0.3
_exptl_crystal_size_min 0.3
_refine_diff_density_max 0.234
_refine_diff_density_min -0.100
_refine_ls_extinction_method none
_refine_ls_goodness_of_fit_ref 0.750
_refine_ls_hydrogen_treatment constr
_refine_ls_matrix_type full
_refine_ls_number_parameters 18
_refine_ls_number_reflns 305
_refine_ls_number_restraints 0
_refine_ls_restrained_S_all 0.750
_refine_ls_R_factor_all 0.3315
_refine_ls_R_factor_gt 0.0723
_refine_ls_shift/su_max 0.897
_refine_ls_shift/su_mean 0.317
_refine_ls_structure_factor_coef Fsqd
_refine_ls_weighting_details 'calc w=1/[\s^2^(Fo^2^)+(0.1210P)^2^+0.0000P] where P=(Fo^2^+2Fc^2^)/3'
_refine_ls_weighting_scheme calc
_refine_ls_wR_factor_gt 0.1673
_refine_ls_wR_factor_ref 0.2681
_reflns_number_gt 44
_reflns_number_total 305
_reflns_threshold_expression >2sigma(I)
_cod_data_source_file eb5013.cif
_cod_data_source_block r-3m
_cod_original_cell_volume 660.2(4)
_cod_original_sg_symbol_H-M R-3m
_cod_database_code 2105069
_cod_database_fobs_code 2105069

loop_
_symmetry_equiv_pos_as_xyz
'x, y, z'
'-y, x-y, z'
'-x+y, -x, z'
'y, x, -z'
'x-y, -y, -z'
'-x, -x+y, -z'
'x+2/3, y+1/3, z+1/3'
'-y+2/3, x-y+1/3, z+1/3'
'-x+y+2/3, -x+1/3, z+1/3'
'y+2/3, x+1/3, -z+1/3'
'x-y+2/3, -y+1/3, -z+1/3'
'-x+2/3, -x+y+1/3, -z+1/3'
'x+1/3, y+2/3, z+2/3'
'-y+1/3, x-y+2/3, z+2/3'
'-x+y+1/3, -x+2/3, z+2/3'
'y+1/3, x+2/3, -z+2/3'
'x-y+1/3, -y+2/3, -z+2/3'
'-x+1/3, -x+y+2/3, -z+2/3'
'-x, -y, -z'
'y, -x+y, -z'
'x-y, x, -z'
'-y, -x, z'
'-x+y, y, z'
'x, x-y, z'
'-x+2/3, -y+1/3, -z+1/3'
'y+2/3, -x+y+1/3, -z+1/3'
'x-y+2/3, x+1/3, -z+1/3'
'-y+2/3, -x+1/3, z+1/3'
'-x+y+2/3, y+1/3, z+1/3'
'x+2/3, x-y+1/3, z+1/3'
'-x+1/3, -y+2/3, -z+2/3'
'y+1/3, -x+y+2/3, -z+2/3'
'x-y+1/3, x+2/3, -z+2/3'
'-y+1/3, -x+2/3, z+2/3'
'-x+y+1/3, y+2/3, z+2/3'
'x+1/3, x-y+2/3, z+2/3'

loop_
_atom_site_type_symbol
_atom_site_label
_atom_site_fract_x
_atom_site_fract_y
_atom_site_fract_z
_atom_site_U_iso_or_equiv
_atom_site_adp_type
_atom_site_calc_flag
_atom_site_refinement_flags
_atom_site_occupancy
_atom_site_symmetry_multiplicity
Cr Cr1 0.0000 0.0000 0.046(2) 0.247(15) Uani d SP 0.50 6
O O -0.0908(11) -0.182(2) 0.103(2) 0.291(7) Uani d SP 0.50 2
Cl Cl 0.0000 0.0000 0.157(4) 0.58(6) Uani d SP 0.50 6
C C 0.0000 0.1477(7) 0.5000 0.213(4) Uani d SP 0.83 2
N N 0.0000 0.1477(7) 0.5000 0.213(4) Uani d SP 0.17 2
H H0A 0.0000 0.2508 0.5000 0.255 Uiso d SR 1 2

loop_
_atom_site_aniso_label
_atom_site_aniso_U_11
_atom_site_aniso_U_22
_atom_site_aniso_U_33
_atom_site_aniso_U_12
_atom_site_aniso_U_13
_atom_site_aniso_U_23
Cr1 0.184(3) 0.184(3) 0.37(5) 0.0922(16) 0.000 0.000
O 0.334(15) 0.201(15) 0.295(19) 0.101(8) 0.011(5) 0.022(10)
Cl 0.75(8) 0.75(8) 0.25(2) 0.38(4) 0.000 0.000
C 0.259(8) 0.205(5) 0.193(6) 0.129(4) -0.002(4) -0.0012(19)
N 0.259(8) 0.205(5) 0.193(6) 0.129(4) -0.002(4) -0.0012(19)

loop_
_atom_type_symbol
_atom_type_description
_atom_type_scat_dispersion_real
_atom_type_scat_dispersion_imag
_atom_type_scat_source
C C 0.0033 0.0016 'International Tables Vol C Tables 4.2.6.8 and 6.1.1.4'
H H 0.0000 0.0000 'International Tables Vol C Tables 4.2.6.8 and 6.1.1.4'
N N 0.0061 0.0033 'International Tables Vol C Tables 4.2.6.8 and 6.1.1.4'
O O 0.0106 0.0060 'International Tables Vol C Tables 4.2.6.8 and 6.1.1.4'
Cl Cl 0.1484 0.1585 'International Tables Vol C Tables 4.2.6.8 and 6.1.1.4'
Cr Cr 0.3209 0.6236 'International Tables Vol C Tables 4.2.6.8 and 6.1.1.4'

loop_
_geom_angle_atom_site_label_1
_geom_angle_atom_site_label_2
_geom_angle_atom_site_label_3
_geom_angle_site_symmetry_1
_geom_angle_site_symmetry_3
_geom_angle
Cr1 Cr1 Cl 19 . 180.0000(10)
Cr1 Cr1 O 19 2 110.5(11)
Cl Cr1 O . 2 69.5(11)
Cr1 Cr1 O 19 . 110.5(11)
Cl Cr1 O . . 69.5(11)
O Cr1 O 2 . 108.5(12)
Cr1 Cr1 O 19 3 110.5(11)
Cl Cr1 O . 3 69.5(11)
O Cr1 O 2 3 108.5(12)
O Cr1 O . 3 108.5(12)
Cr1 Cr1 Cl 19 19 0.0000(10)
Cl Cr1 Cl . 19 180.0000(10)
O Cr1 Cl 2 19 110.5(11)
O Cr1 Cl . 19 110.5(11)
O Cr1 Cl 3 19 110.5(11)
Cr1 Cr1 O 19 21 45.5(5)
Cl Cr1 O . 21 134.5(5)
O Cr1 O 2 21 84.9(10)
O Cr1 O . 21 84.9(10)
O Cr1 O 3 21 156.0(12)
Cl Cr1 O 19 21 45.5(5)
Cr1 Cr1 O 19 20 45.5(5)
Cl Cr1 O . 20 134.5(5)
O Cr1 O 2 20 156.0(12)
O Cr1 O . 20 84.9(10)
O Cr1 O 3 20 84.9(10)
Cl Cr1 O 19 20 45.5(5)
O Cr1 O 21 20 76.3(8)
Cr1 Cr1 O 19 19 45.5(5)
Cl Cr1 O . 19 134.5(5)
O Cr1 O 2 19 84.9(10)
O Cr1 O . 19 156.0(12)
O Cr1 O 3 19 84.9(10)
Cl Cr1 O 19 19 45.5(5)
O Cr1 O 21 19 76.3(8)
O Cr1 O 20 19 76.3(8)
Cl O Cr1 . . 40.2(14)
Cl O Cr1 . 19 64(2)
Cr1 O Cr1 . 19 24.0(12)
Cr1 Cl O . . 70.3(19)
Cr1 Cl O . 2 70.3(19)
O Cl O . 2 109.2(19)
Cr1 Cl O . 3 70.3(19)
O Cl O . 3 109.2(19)
O Cl O 2 3 109.2(19)
Cr1 Cl Cr1 . 19 0.0000(10)
O Cl Cr1 . 19 70.3(19)
O Cl Cr1 2 19 70.3(19)
O Cl Cr1 3 19 70.3(19)
N C C 21_556 21_556 0.0(4)
N C C 21_556 20_556 120.000(2)
C C C 21_556 20_556 120.000(2)
N C N 21_556 20_556 120.000(2)
C C N 21_556 20_556 120.000(2)
C C N 20_556 20_556 0.0(4)

loop_
_geom_bond_atom_site_label_1
_geom_bond_atom_site_label_2
_geom_bond_site_symmetry_2
_geom_bond_distance
Cr1 Cr1 19 0.87(4)
Cr1 Cl . 1.04(3)
Cr1 O 2 1.52(2)
Cr1 O . 1.52(2)
Cr1 O 3 1.52(2)
Cr1 Cl 19 1.91(5)
Cr1 O 21 1.99(2)
Cr1 O 20 1.99(2)
Cr1 O 19 1.99(2)
O Cl . 1.511(18)
O Cr1 19 1.99(2)
Cl O 2 1.511(18)
Cl O 3 1.511(18)
Cl Cr1 19 1.91(5)
C N 21_556 1.332(6)
C C 21_556 1.332(6)
C C 20_556 1.332(6)
C N 20_556 1.332(6)
